data_4068875
loop_
_publ_author_name
'Suzuki, Eiji'
'Komuro, Takashi'
'Okazaki, Masaaki'
'Tobita, Hiromi'

_publ_section_title
;
 Synthesis and Characterization of DMAP-Stabilized Aryl(silylene)
 Complexes and (Arylsilyl)(DMAP) Complexes of Tungsten: Mechanistic Study
 on the Interconversion between These Complexes via 1,2-Aryl Migration
;
_journal_issue 6
_journal_name_full Organometallics
_journal_page_first 1791
_journal_paper_doi 10.1021/om801140d
_journal_volume 28
_journal_year 2009
_chemical_formula_moiety 'C27 H36 N2 O2 Si W'
_chemical_formula_sum 'C27 H36 N2 O2 Si W'
_chemical_formula_weight 632.52
_chemical_name_systematic
; 
 ? 
;
_space_group_IT_number 13
_symmetry_cell_setting monoclinic
_symmetry_Int_Tables_number 13
_symmetry_space_group_name_Hall '-P 2ya'
_symmetry_space_group_name_H-M 'P 1 2/a 1'
_atom_sites_solution_hydrogens geom
_atom_sites_solution_primary heavy
_atom_sites_solution_secondary difmap
_audit_creation_method SHELXL-97
_cell_angle_alpha 90.00
_cell_angle_beta 104.716(4)
_cell_angle_gamma 90.00
_cell_formula_units_Z 4
_cell_length_a 17.6549(13)
_cell_length_b 8.6900(6)
_cell_length_c 17.7595(15)
_cell_measurement_reflns_used 22557
_cell_measurement_temperature 150(2)
_cell_measurement_theta_max 27.4
_cell_measurement_theta_min 1.2
_cell_volume 2635.3(4)
_computing_cell_refinement PROCESS-AUTO
_computing_data_collection PROCESS-AUTO
_computing_data_reduction 'teXsan Ver. 1.11'
_computing_publication_material ORTEP-3
_computing_structure_refinement 'SHELXL-97 (Sheldrick, 1997)'
_computing_structure_solution 'DIRDIF99 (PATTY)'
_diffrn_ambient_temperature 150(2)
_diffrn_detector_area_resol_mean 10.00
_diffrn_measured_fraction_theta_full 0.984
_diffrn_measured_fraction_theta_max 0.984
_diffrn_measurement_device_type 'Rigaku RAXIS-RAPID Imaging Plate'
_diffrn_measurement_method \w
_diffrn_radiation_monochromator graphite
_diffrn_radiation_type MoK\a
_diffrn_radiation_wavelength 0.71069
_diffrn_reflns_av_R_equivalents 0.1318
_diffrn_reflns_av_sigmaI/netI 0.0827
_diffrn_reflns_limit_h_max 22
_diffrn_reflns_limit_h_min -22
_diffrn_reflns_limit_k_max 11
_diffrn_reflns_limit_k_min -10
_diffrn_reflns_limit_l_max 22
_diffrn_reflns_limit_l_min -22
_diffrn_reflns_number 21289
_diffrn_reflns_theta_full 27.39
_diffrn_reflns_theta_max 27.39
_diffrn_reflns_theta_min 1.19
_exptl_absorpt_coefficient_mu 4.454
_exptl_absorpt_correction_T_max 0.6400
_exptl_absorpt_correction_T_min 0.4849
_exptl_absorpt_correction_type numerical
_exptl_absorpt_process_details
;
HIGASHI, T. (1999). Shape - Program to obtain Crystal Shape using CCD camera.
Rigaku Corporation, Tokyo, Japan. 
HIGASHI, T. (1999). Numabs - Numerical Absorption Correction,
Rigaku Corporation, Tokyo, Japan. 
;
_exptl_crystal_colour yellow
_exptl_crystal_density_diffrn 1.594
_exptl_crystal_density_method 'not measured'
_exptl_crystal_description platelet
_exptl_crystal_F_000 1264
_exptl_crystal_size_max 0.19
_exptl_crystal_size_mid 0.11
_exptl_crystal_size_min 0.11
_refine_diff_density_max 2.523
_refine_diff_density_min -2.307
_refine_diff_density_rms 0.228
_refine_ls_extinction_method none
_refine_ls_goodness_of_fit_ref 1.193
_refine_ls_hydrogen_treatment constr
_refine_ls_matrix_type full
_refine_ls_number_parameters 307
_refine_ls_number_reflns 5888
_refine_ls_number_restraints 0
_refine_ls_restrained_S_all 1.193
_refine_ls_R_factor_all 0.0932
_refine_ls_R_factor_gt 0.0726
_refine_ls_shift/su_max 0.000
_refine_ls_shift/su_mean 0.000
_refine_ls_structure_factor_coef Fsqd
_refine_ls_weighting_details 'calc w=1/[\s^2^(Fo^2^)+(0.0182P)^2^+38.4760P] where P=(Fo^2^+2Fc^2^)/3'
_refine_ls_weighting_scheme calc
_refine_ls_wR_factor_gt 0.1210
_refine_ls_wR_factor_ref 0.1283
_reflns_number_gt 4941
_reflns_number_total 5888
_reflns_threshold_expression >2\s(I)
_cod_data_source_file om801140d_si_001.cif
_cod_data_source_block complex3a
_cod_original_cell_volume 2635.3(3)
_cod_database_code 4068875

loop_
_symmetry_equiv_pos_as_xyz
'x, y, z'
'-x+1/2, y, -z'
'-x, -y, -z'
'x-1/2, -y, z'

loop_
_atom_site_label
_atom_site_type_symbol
_atom_site_fract_x
_atom_site_fract_y
_atom_site_fract_z
_atom_site_U_iso_or_equiv
_atom_site_adp_type
_atom_site_occupancy
_atom_site_symmetry_multiplicity
_atom_site_calc_flag
_atom_site_refinement_flags
W1 W 0.073841(19) 0.21458(4) 0.29132(2) 0.01454(10) Uani 1 1 d .
Si1 Si -0.03230(13) 0.4016(3) 0.31827(15) 0.0177(5) Uani 1 1 d .
O1 O -0.0842(4) 0.0388(8) 0.2721(5) 0.0336(17) Uani 1 1 d .
O2 O 0.0602(4) 0.5007(8) 0.1834(5) 0.0321(17) Uani 1 1 d .
N1 N 0.0820(4) 0.0804(8) 0.1866(5) 0.0213(16) Uani 1 1 d .
N2 N 0.0948(6) -0.1691(13) -0.0122(6) 0.053(3) Uani 1 1 d .
C1 C -0.0264(5) 0.1078(10) 0.2769(5) 0.0199(19) Uani 1 1 d .
C2 C 0.0605(5) 0.3909(10) 0.2206(5) 0.0185(18) Uani 1 1 d .
C3 C 0.0035(5) 0.6015(10) 0.3522(5) 0.0224(19) Uani 1 1 d .
H1 H -0.0415 0.6704 0.3471 0.034 Uiso 1 1 calc R
H2 H 0.0372 0.6403 0.3203 0.034 Uiso 1 1 calc R
H3 H 0.0334 0.5974 0.4069 0.034 Uiso 1 1 calc R
C4 C -0.0844(5) 0.3346(12) 0.3931(6) 0.028(2) Uani 1 1 d .
H4 H -0.0501 0.3492 0.4454 0.042 Uiso 1 1 calc R
H5 H -0.0975 0.2253 0.3848 0.042 Uiso 1 1 calc R
H6 H -0.1324 0.3945 0.3878 0.042 Uiso 1 1 calc R
C5 C -0.1165(5) 0.4454(11) 0.2293(6) 0.0219(19) Uani 1 1 d .
C6 C -0.1851(5) 0.3568(12) 0.2117(6) 0.027(2) Uani 1 1 d .
H7 H -0.1883 0.2695 0.2430 0.032 Uiso 1 1 calc R
C7 C -0.2483(6) 0.3928(12) 0.1501(7) 0.034(2) Uani 1 1 d .
H8 H -0.2936 0.3293 0.1396 0.041 Uiso 1 1 calc R
C8 C -0.2465(6) 0.5175(14) 0.1045(6) 0.036(3) Uani 1 1 d .
H9 H -0.2907 0.5429 0.0634 0.043 Uiso 1 1 calc R
C9 C -0.1798(6) 0.6067(13) 0.1186(6) 0.033(2) Uani 1 1 d .
H10 H -0.1773 0.6922 0.0860 0.040 Uiso 1 1 calc R
C10 C -0.1158(5) 0.5712(11) 0.1811(6) 0.025(2) Uani 1 1 d .
H11 H -0.0706 0.6349 0.1908 0.030 Uiso 1 1 calc R
C11 C 0.0538(6) -0.0660(11) 0.1727(6) 0.030(2) Uani 1 1 d .
H12 H 0.0312 -0.1124 0.2102 0.036 Uiso 1 1 calc R
C12 C 0.0561(6) -0.1501(12) 0.1084(7) 0.037(3) Uani 1 1 d .
H13 H 0.0333 -0.2498 0.1012 0.044 Uiso 1 1 calc R
C13 C 0.0923(7) -0.0892(13) 0.0525(7) 0.040(3) Uani 1 1 d .
C14 C 0.1231(6) 0.0598(13) 0.0676(6) 0.034(2) Uani 1 1 d .
H14 H 0.1480 0.1075 0.0321 0.041 Uiso 1 1 calc R
C15 C 0.1173(5) 0.1365(12) 0.1330(6) 0.028(2) Uani 1 1 d .
H15 H 0.1397 0.2364 0.1416 0.033 Uiso 1 1 calc R
C16 C 0.0637(9) -0.3233(16) -0.0251(9) 0.075(6) Uani 1 1 d .
H16 H 0.0966 -0.3934 0.0127 0.113 Uiso 1 1 calc R
H17 H 0.0633 -0.3563 -0.0780 0.113 Uiso 1 1 calc R
H18 H 0.0102 -0.3250 -0.0188 0.113 Uiso 1 1 calc R
C17 C 0.1301(9) -0.104(2) -0.0714(8) 0.070(5) Uani 1 1 d .
H19 H 0.1077 -0.0019 -0.0866 0.104 Uiso 1 1 calc R
H20 H 0.1193 -0.1714 -0.1170 0.104 Uiso 1 1 calc R
H21 H 0.1868 -0.0946 -0.0500 0.104 Uiso 1 1 calc R
C18 C 0.1364(5) 0.2401(10) 0.4253(5) 0.0191(19) Uani 1 1 d .
C19 C 0.1800(5) 0.3208(9) 0.3802(5) 0.0180(18) Uani 1 1 d .
C20 C 0.2095(5) 0.2100(11) 0.3346(5) 0.0205(17) Uani 1 1 d .
C21 C 0.1838(5) 0.0599(10) 0.3515(6) 0.0211(19) Uani 1 1 d .
C22 C 0.1388(5) 0.0796(10) 0.4069(6) 0.025(2) Uani 1 1 d .
C23 C 0.1107(5) 0.3028(12) 0.4934(6) 0.025(2) Uani 1 1 d .
H22 H 0.1022 0.4140 0.4870 0.038 Uiso 1 1 calc R
H23 H 0.1513 0.2827 0.5414 0.038 Uiso 1 1 calc R
H24 H 0.0618 0.2528 0.4964 0.038 Uiso 1 1 calc R
C24 C 0.2025(6) 0.4889(10) 0.3866(6) 0.027(2) Uani 1 1 d .
H25 H 0.2028 0.5286 0.3351 0.041 Uiso 1 1 calc R
H26 H 0.2549 0.5002 0.4218 0.041 Uiso 1 1 calc R
H27 H 0.1646 0.5468 0.4072 0.041 Uiso 1 1 calc R
C25 C 0.2669(5) 0.2411(13) 0.2868(7) 0.036(3) Uani 1 1 d .
H28 H 0.3204 0.2271 0.3192 0.054 Uiso 1 1 calc R
H29 H 0.2604 0.3470 0.2673 0.054 Uiso 1 1 calc R
H30 H 0.2574 0.1695 0.2428 0.054 Uiso 1 1 calc R
C26 C 0.2060(7) -0.0886(12) 0.3218(7) 0.038(3) Uani 1 1 d .
H31 H 0.2501 -0.1338 0.3604 0.057 Uiso 1 1 calc R
H32 H 0.2212 -0.0708 0.2731 0.057 Uiso 1 1 calc R
H33 H 0.1613 -0.1592 0.3121 0.057 Uiso 1 1 calc R
C27 C 0.1074(8) -0.0459(12) 0.4476(6) 0.041(3) Uani 1 1 d .
H34 H 0.1069 -0.1426 0.4191 0.062 Uiso 1 1 calc R
H35 H 0.0539 -0.0202 0.4498 0.062 Uiso 1 1 calc R
H36 H 0.1407 -0.0573 0.5006 0.062 Uiso 1 1 calc R

loop_
_atom_site_aniso_label
_atom_site_aniso_U_11
_atom_site_aniso_U_22
_atom_site_aniso_U_33
_atom_site_aniso_U_23
_atom_site_aniso_U_13
_atom_site_aniso_U_12
W1 0.01485(16) 0.01608(16) 0.01409(17) -0.00185(16) 0.00625(11) -0.00141(14)
Si1 0.0133(11) 0.0211(12) 0.0201(13) -0.0032(10) 0.0066(9) -0.0012(9)
O1 0.025(4) 0.030(4) 0.049(5) -0.005(3) 0.017(3) -0.011(3)
O2 0.034(4) 0.028(4) 0.041(5) 0.009(3) 0.020(3) 0.003(3)
N1 0.027(4) 0.021(4) 0.017(4) -0.006(3) 0.009(3) 0.003(3)
N2 0.049(6) 0.075(8) 0.028(5) -0.025(5) -0.003(4) 0.033(5)
C1 0.021(4) 0.017(4) 0.017(5) -0.007(3) -0.004(3) 0.001(3)
C2 0.016(4) 0.025(5) 0.015(4) -0.008(4) 0.004(3) -0.001(3)
C3 0.032(5) 0.019(4) 0.019(5) -0.007(4) 0.011(4) 0.005(4)
C4 0.015(4) 0.044(6) 0.029(5) 0.000(5) 0.013(4) 0.000(4)
C5 0.020(4) 0.028(5) 0.017(5) -0.005(4) 0.005(4) 0.002(4)
C6 0.020(4) 0.031(5) 0.031(6) -0.003(4) 0.008(4) 0.001(4)
C7 0.024(5) 0.039(6) 0.037(6) -0.004(5) 0.001(4) -0.002(4)
C8 0.031(6) 0.056(7) 0.019(5) -0.003(5) 0.002(4) 0.010(5)
C9 0.040(6) 0.041(6) 0.017(5) 0.009(4) 0.007(4) 0.012(5)
C10 0.019(4) 0.029(5) 0.028(5) -0.002(4) 0.007(4) 0.001(4)
C11 0.037(6) 0.023(5) 0.030(6) -0.005(4) 0.008(5) 0.003(4)
C12 0.040(6) 0.025(5) 0.037(7) -0.008(5) -0.005(5) 0.008(4)
C13 0.043(6) 0.042(6) 0.027(6) -0.009(5) -0.008(5) 0.027(5)
C14 0.039(6) 0.042(6) 0.022(5) -0.002(5) 0.007(5) 0.013(5)
C15 0.022(5) 0.037(5) 0.028(5) -0.006(5) 0.012(4) 0.007(4)
C16 0.080(10) 0.064(10) 0.063(10) -0.047(8) -0.016(8) 0.034(8)
C17 0.063(9) 0.116(14) 0.034(8) -0.030(8) 0.020(7) 0.023(9)
C18 0.011(4) 0.022(5) 0.023(5) -0.004(3) 0.002(3) -0.002(3)
C19 0.016(4) 0.021(4) 0.016(4) -0.002(3) 0.002(3) -0.003(3)
C20 0.017(4) 0.031(5) 0.014(4) 0.003(4) 0.005(3) 0.000(4)
C21 0.014(4) 0.021(4) 0.027(5) 0.002(4) 0.002(4) 0.003(3)
C22 0.027(5) 0.020(4) 0.027(5) 0.013(4) 0.007(4) -0.003(4)
C23 0.016(4) 0.038(5) 0.021(5) -0.002(4) 0.002(3) 0.001(4)
C24 0.026(5) 0.019(4) 0.032(6) -0.003(4) -0.002(4) -0.004(4)
C25 0.019(5) 0.053(7) 0.037(6) -0.004(5) 0.010(4) -0.001(4)
C26 0.046(7) 0.034(6) 0.032(6) 0.002(5) 0.004(5) 0.018(5)
C27 0.083(9) 0.027(5) 0.013(5) 0.003(4) 0.010(5) -0.019(6)

loop_
_atom_type_symbol
_atom_type_description
_atom_type_scat_dispersion_real
_atom_type_scat_dispersion_imag
_atom_type_scat_source
C C 0.0033 0.0016 'International Tables Vol C Tables 4.2.6.8 and 6.1.1.4'
H H 0.0000 0.0000 'International Tables Vol C Tables 4.2.6.8 and 6.1.1.4'
N N 0.0061 0.0033 'International Tables Vol C Tables 4.2.6.8 and 6.1.1.4'
O O 0.0106 0.0060 'International Tables Vol C Tables 4.2.6.8 and 6.1.1.4'
Si Si 0.0817 0.0704 'International Tables Vol C Tables 4.2.6.8 and 6.1.1.4'
W W -0.8490 6.8722 'International Tables Vol C Tables 4.2.6.8 and 6.1.1.4'

loop_
_geom_angle_atom_site_label_1
_geom_angle_atom_site_label_2
_geom_angle_atom_site_label_3
_geom_angle
C1 W1 C2 109.3(4)
C1 W1 N1 83.7(3)
C2 W1 N1 84.1(3)
C1 W1 C19 145.9(4)
C2 W1 C19 94.0(3)
N1 W1 C19 124.4(3)
C1 W1 C20 149.1(3)
C2 W1 C20 99.8(3)
N1 W1 C20 89.3(3)
C19 W1 C20 36.2(3)
C1 W1 C18 110.6(3)
C2 W1 C18 121.4(3)
N1 W1 C18 140.8(3)
C19 W1 C18 35.5(3)
C20 W1 C18 59.4(3)
C1 W1 C21 113.5(3)
C2 W1 C21 133.0(3)
N1 W1 C21 82.0(3)
C19 W1 C21 59.5(3)
C20 W1 C21 35.6(3)
C18 W1 C21 58.8(3)
C1 W1 C22 95.8(3)
C2 W1 C22 152.7(3)
N1 W1 C22 110.0(3)
C19 W1 C22 58.7(3)
C20 W1 C22 58.5(3)
C18 W1 C22 35.1(3)
C21 W1 C22 34.7(3)
C1 W1 Si1 69.7(3)
C2 W1 Si1 69.9(3)
N1 W1 Si1 132.7(2)
C19 W1 Si1 97.0(2)
C20 W1 Si1 132.6(2)
C18 W1 Si1 86.0(2)
C21 W1 Si1 144.0(3)
C22 W1 Si1 110.9(3)
C4 Si1 C3 104.0(5)
C4 Si1 C5 103.1(4)
C3 Si1 C5 101.9(4)
C4 Si1 W1 115.9(3)
C3 Si1 W1 115.6(3)
C5 Si1 W1 114.5(3)
C15 N1 C11 114.8(9)
C15 N1 W1 122.5(6)
C11 N1 W1 122.7(7)
C13 N2 C16 121.2(13)
C13 N2 C17 121.5(12)
C16 N2 C17 117.3(11)
O1 C1 W1 176.0(8)
O2 C2 W1 172.8(8)
Si1 C3 H1 109.5
Si1 C3 H2 109.5
H1 C3 H2 109.5
Si1 C3 H3 109.5
H1 C3 H3 109.5
H2 C3 H3 109.5
Si1 C4 H4 109.5
Si1 C4 H5 109.5
H4 C4 H5 109.5
Si1 C4 H6 109.5
H4 C4 H6 109.5
H5 C4 H6 109.5
C10 C5 C6 116.0(9)
C10 C5 Si1 122.5(7)
C6 C5 Si1 121.4(7)
C7 C6 C5 121.9(10)
C7 C6 H7 119.0
C5 C6 H7 119.0
C8 C7 C6 121.0(10)
C8 C7 H8 119.5
C6 C7 H8 119.5
C7 C8 C9 119.3(9)
C7 C8 H9 120.3
C9 C8 H9 120.3
C8 C9 C10 119.9(10)
C8 C9 H10 120.0
C10 C9 H10 120.0
C5 C10 C9 121.8(9)
C5 C10 H11 119.1
C9 C10 H11 119.1
C12 C11 N1 124.3(11)
C12 C11 H12 117.9
N1 C11 H12 117.9
C11 C12 C13 120.1(10)
C11 C12 H13 119.9
C13 C12 H13 119.9
N2 C13 C14 122.8(13)
N2 C13 C12 121.5(12)
C14 C13 C12 115.7(10)
C15 C14 C13 120.2(11)
C15 C14 H14 119.9
C13 C14 H14 119.9
N1 C15 C14 124.7(10)
N1 C15 H15 117.6
C14 C15 H15 117.6
N2 C16 H16 109.5
N2 C16 H17 109.5
H16 C16 H17 109.5
N2 C16 H18 109.5
H16 C16 H18 109.5
H17 C16 H18 109.5
N2 C17 H19 109.5
N2 C17 H20 109.5
H19 C17 H20 109.5
N2 C17 H21 109.5
H19 C17 H21 109.5
H20 C17 H21 109.5
C19 C18 C22 107.4(8)
C19 C18 C23 126.2(8)
C22 C18 C23 124.7(9)
C19 C18 W1 70.2(5)
C22 C18 W1 73.3(5)
C23 C18 W1 133.3(6)
C18 C19 C20 108.1(7)
C18 C19 C24 127.0(8)
C20 C19 C24 124.3(8)
C18 C19 W1 74.2(5)
C20 C19 W1 72.3(5)
C24 C19 W1 126.2(6)
C21 C20 C19 108.1(8)
C21 C20 C25 125.1(9)
C19 C20 C25 126.2(9)
C21 C20 W1 74.4(5)
C19 C20 W1 71.6(5)
C25 C20 W1 126.7(6)
C22 C21 C20 107.3(8)
C22 C21 C26 126.5(9)
C20 C21 C26 126.0(9)
C22 C21 W1 73.0(5)
C20 C21 W1 70.0(5)
C26 C21 W1 126.1(7)
C21 C22 C18 109.2(8)
C21 C22 C27 126.1(9)
C18 C22 C27 124.4(10)
C21 C22 W1 72.3(5)
C18 C22 W1 71.5(5)
C27 C22 W1 128.3(7)
C18 C23 H22 109.5
C18 C23 H23 109.5
H22 C23 H23 109.5
C18 C23 H24 109.5
H22 C23 H24 109.5
H23 C23 H24 109.5
C19 C24 H25 109.5
C19 C24 H26 109.5
H25 C24 H26 109.5
C19 C24 H27 109.5
H25 C24 H27 109.5
H26 C24 H27 109.5
C20 C25 H28 109.5
C20 C25 H29 109.5
H28 C25 H29 109.5
C20 C25 H30 109.5
H28 C25 H30 109.5
H29 C25 H30 109.5
C21 C26 H31 109.5
C21 C26 H32 109.5
H31 C26 H32 109.5
C21 C26 H33 109.5
H31 C26 H33 109.5
H32 C26 H33 109.5
C22 C27 H34 109.5
C22 C27 H35 109.5
H34 C27 H35 109.5
C22 C27 H36 109.5
H34 C27 H36 109.5
H35 C27 H36 109.5

loop_
_geom_bond_atom_site_label_1
_geom_bond_atom_site_label_2
_geom_bond_distance
W1 C1 1.956(9)
W1 C2 1.957(9)
W1 N1 2.231(8)
W1 C19 2.314(8)
W1 C20 2.323(8)
W1 C18 2.366(9)
W1 C21 2.380(8)
W1 C22 2.389(9)
W1 Si1 2.615(2)
Si1 C4 1.889(10)
Si1 C3 1.894(9)
Si1 C5 1.913(9)
O1 C1 1.168(11)
O2 C2 1.160(11)
N1 C15 1.354(13)
N1 C11 1.365(12)
N2 C13 1.352(14)
N2 C16 1.444(18)
N2 C17 1.465(19)
C3 H1 0.9800
C3 H2 0.9800
C3 H3 0.9800
C4 H4 0.9800
C4 H5 0.9800
C4 H6 0.9800
C5 C10 1.391(14)
C5 C6 1.401(13)
C6 C7 1.385(14)
C6 H7 0.9500
C7 C8 1.358(16)
C7 H8 0.9500
C8 C9 1.378(15)
C8 H9 0.9500
C9 C10 1.403(13)
C9 H10 0.9500
C10 H11 0.9500
C11 C12 1.365(15)
C11 H12 0.9500
C12 C13 1.413(18)
C12 H13 0.9500
C13 C14 1.404(16)
C14 C15 1.366(14)
C14 H14 0.9500
C15 H15 0.9500
C16 H16 0.9800
C16 H17 0.9800
C16 H18 0.9800
C17 H19 0.9800
C17 H20 0.9800
C17 H21 0.9800
C18 C19 1.429(12)
C18 C22 1.435(12)
C18 C23 1.498(13)
C19 C20 1.439(13)
C19 C24 1.510(12)
C20 C21 1.438(13)
C20 C25 1.502(13)
C21 C22 1.424(14)
C21 C26 1.484(13)
C22 C27 1.491(13)
C23 H22 0.9800
C23 H23 0.9800
C23 H24 0.9800
C24 H25 0.9800
C24 H26 0.9800
C24 H27 0.9800
C25 H28 0.9800
C25 H29 0.9800
C25 H30 0.9800
C26 H31 0.9800
C26 H32 0.9800
C26 H33 0.9800
C27 H34 0.9800
C27 H35 0.9800
C27 H36 0.9800

loop_
_geom_torsion_atom_site_label_1
_geom_torsion_atom_site_label_2
_geom_torsion_atom_site_label_3
_geom_torsion_atom_site_label_4
_geom_torsion
C1 W1 Si1 C4 54.7(5)
C2 W1 Si1 C4 175.4(4)
N1 W1 Si1 C4 114.6(5)
C19 W1 Si1 C4 -92.9(4)
C20 W1 Si1 C4 -99.7(5)
C18 W1 Si1 C4 -59.0(4)
C21 W1 Si1 C4 -47.6(5)
C22 W1 Si1 C4 -33.8(4)
C1 W1 Si1 C3 176.7(5)
C2 W1 Si1 C3 -62.6(4)
N1 W1 Si1 C3 -123.4(4)
C19 W1 Si1 C3 29.1(4)
C20 W1 Si1 C3 22.3(5)
C18 W1 Si1 C3 63.0(4)
C21 W1 Si1 C3 74.4(5)
C22 W1 Si1 C3 88.2(4)
C1 W1 Si1 C5 -65.3(4)
C2 W1 Si1 C5 55.5(4)
N1 W1 Si1 C5 -5.3(4)
C19 W1 Si1 C5 147.2(4)
C20 W1 Si1 C5 140.3(4)
C18 W1 Si1 C5 -179.0(4)
C21 W1 Si1 C5 -167.5(5)
C22 W1 Si1 C5 -153.7(4)
C1 W1 N1 C15 146.6(8)
C2 W1 N1 C15 36.4(7)
C19 W1 N1 C15 -54.4(8)
C20 W1 N1 C15 -63.6(7)
C18 W1 N1 C15 -98.2(8)
C21 W1 N1 C15 -98.5(7)
C22 W1 N1 C15 -119.5(7)
Si1 W1 N1 C15 91.9(7)
C1 W1 N1 C11 -35.4(7)
C2 W1 N1 C11 -145.6(8)
C19 W1 N1 C11 123.6(7)
C20 W1 N1 C11 114.4(7)
C18 W1 N1 C11 79.8(9)
C21 W1 N1 C11 79.4(7)
C22 W1 N1 C11 58.5(8)
Si1 W1 N1 C11 -90.1(7)
C4 Si1 C5 C10 140.7(8)
C3 Si1 C5 C10 33.1(9)
W1 Si1 C5 C10 -92.5(8)
C4 Si1 C5 C6 -35.3(9)
C3 Si1 C5 C6 -143.0(8)
W1 Si1 C5 C6 91.5(8)
C10 C5 C6 C7 -0.2(15)
Si1 C5 C6 C7 176.2(8)
C5 C6 C7 C8 -0.7(17)
C6 C7 C8 C9 1.9(17)
C7 C8 C9 C10 -2.1(16)
C6 C5 C10 C9 -0.1(14)
Si1 C5 C10 C9 -176.4(8)
C8 C9 C10 C5 1.2(16)
C15 N1 C11 C12 -3.5(14)
W1 N1 C11 C12 178.4(8)
N1 C11 C12 C13 2.8(16)
C16 N2 C13 C14 178.9(10)
C17 N2 C13 C14 -0.1(16)
C16 N2 C13 C12 -3.0(16)
C17 N2 C13 C12 178.0(11)
C11 C12 C13 N2 -179.3(10)
C11 C12 C13 C14 -1.0(15)
N2 C13 C14 C15 178.5(10)
C12 C13 C14 C15 0.2(14)
C11 N1 C15 C14 2.6(14)
W1 N1 C15 C14 -179.2(7)
C13 C14 C15 N1 -1.1(16)
C1 W1 C18 C19 -174.3(5)
C2 W1 C18 C19 -44.3(6)
N1 W1 C18 C19 79.6(6)
C20 W1 C18 C19 38.3(5)
C21 W1 C18 C19 80.0(5)
C22 W1 C18 C19 116.0(7)
Si1 W1 C18 C19 -107.8(5)
C1 W1 C18 C22 69.6(6)
C2 W1 C18 C22 -160.3(5)
N1 W1 C18 C22 -36.4(7)
C19 W1 C18 C22 -116.0(7)
C20 W1 C18 C22 -77.8(6)
C21 W1 C18 C22 -36.0(5)
Si1 W1 C18 C22 136.2(5)
C1 W1 C18 C23 -52.7(9)
C2 W1 C18 C23 77.3(9)
N1 W1 C18 C23 -158.8(8)
C19 W1 C18 C23 121.6(11)
C20 W1 C18 C23 159.9(10)
C21 W1 C18 C23 -158.4(10)
C22 W1 C18 C23 -122.4(11)
Si1 W1 C18 C23 13.8(8)
C22 C18 C19 C20 -0.4(10)
C23 C18 C19 C20 165.3(8)
W1 C18 C19 C20 -64.8(6)
C22 C18 C19 C24 -171.9(8)
C23 C18 C19 C24 -6.2(14)
W1 C18 C19 C24 123.7(9)
C22 C18 C19 W1 64.4(6)
C23 C18 C19 W1 -129.9(8)
C1 W1 C19 C18 9.5(8)
C2 W1 C19 C18 143.3(5)
N1 W1 C19 C18 -131.2(5)
C20 W1 C19 C18 -115.4(7)
C21 W1 C19 C18 -77.9(5)
C22 W1 C19 C18 -37.2(5)
Si1 W1 C19 C18 73.1(5)
C1 W1 C19 C20 124.9(7)
C2 W1 C19 C20 -101.3(5)
N1 W1 C19 C20 -15.7(6)
C18 W1 C19 C20 115.4(7)
C21 W1 C19 C20 37.5(5)
C22 W1 C19 C20 78.2(6)
Si1 W1 C19 C20 -171.5(5)
C1 W1 C19 C24 -115.1(9)
C2 W1 C19 C24 18.7(9)
N1 W1 C19 C24 104.2(8)
C20 W1 C19 C24 120.0(11)
C18 W1 C19 C24 -124.6(10)
C21 W1 C19 C24 157.5(9)
C22 W1 C19 C24 -161.8(9)
Si1 W1 C19 C24 -51.5(8)
C18 C19 C20 C21 0.2(9)
C24 C19 C20 C21 171.9(8)
W1 C19 C20 C21 -66.0(6)
C18 C19 C20 C25 -171.5(8)
C24 C19 C20 C25 0.3(14)
W1 C19 C20 C25 122.4(9)
C18 C19 C20 W1 66.1(6)
C24 C19 C20 W1 -122.1(8)
C1 W1 C20 C21 -0.8(10)
C2 W1 C20 C21 -161.1(6)
N1 W1 C20 C21 -77.3(6)
C19 W1 C20 C21 115.7(8)
C18 W1 C20 C21 78.1(6)
C22 W1 C20 C21 36.8(5)
Si1 W1 C20 C21 127.2(5)
C1 W1 C20 C19 -116.4(8)
C2 W1 C20 C19 83.2(6)
N1 W1 C20 C19 167.1(5)
C18 W1 C20 C19 -37.6(5)
C21 W1 C20 C19 -115.7(8)
C22 W1 C20 C19 -78.8(6)
Si1 W1 C20 C19 11.5(6)
C1 W1 C20 C25 121.7(9)
C2 W1 C20 C25 -38.7(9)
N1 W1 C20 C25 45.2(9)
C19 W1 C20 C25 -121.9(11)
C18 W1 C20 C25 -159.5(10)
C21 W1 C20 C25 122.5(11)
C22 W1 C20 C25 159.3(10)
Si1 W1 C20 C25 -110.3(8)
C19 C20 C21 C22 0.2(10)
C25 C20 C21 C22 171.9(9)
W1 C20 C21 C22 -64.0(6)
C19 C20 C21 C26 -175.1(9)
C25 C20 C21 C26 -3.4(15)
W1 C20 C21 C26 120.8(10)
C19 C20 C21 W1 64.1(6)
C25 C20 C21 W1 -124.2(9)
C1 W1 C21 C22 -64.2(6)
C2 W1 C21 C22 142.0(6)
N1 W1 C21 C22 -143.8(6)
C19 W1 C21 C22 78.1(6)
C20 W1 C21 C22 116.2(8)
C18 W1 C21 C22 36.4(5)
Si1 W1 C21 C22 23.1(7)
C1 W1 C21 C20 179.6(5)
C2 W1 C21 C20 25.8(7)
N1 W1 C21 C20 100.0(6)
C19 W1 C21 C20 -38.1(5)
C18 W1 C21 C20 -79.8(6)
C22 W1 C21 C20 -116.2(8)
Si1 W1 C21 C20 -93.1(6)
C1 W1 C21 C26 58.9(10)
C2 W1 C21 C26 -94.8(9)
N1 W1 C21 C26 -20.6(9)
C19 W1 C21 C26 -158.8(10)
C20 W1 C21 C26 -120.6(11)
C18 W1 C21 C26 159.6(10)
C22 W1 C21 C26 123.2(11)
Si1 W1 C21 C26 146.3(8)
C20 C21 C22 C18 -0.4(10)
C26 C21 C22 C18 174.8(9)
W1 C21 C22 C18 -62.4(6)
C20 C21 C22 C27 -173.1(9)
C26 C21 C22 C27 2.1(16)
W1 C21 C22 C27 124.9(10)
C20 C21 C22 W1 62.0(6)
C26 C21 C22 W1 -122.7(10)
C19 C18 C22 C21 0.5(10)
C23 C18 C22 C21 -165.5(8)
W1 C18 C22 C21 62.9(7)
C19 C18 C22 C27 173.4(9)
C23 C18 C22 C27 7.4(14)
W1 C18 C22 C27 -124.2(10)
C19 C18 C22 W1 -62.4(6)
C23 C18 C22 W1 131.6(8)
C1 W1 C22 C21 123.9(6)
C2 W1 C22 C21 -79.3(9)
N1 W1 C22 C21 38.5(6)
C19 W1 C22 C21 -80.4(5)
C20 W1 C22 C21 -37.7(5)
C18 W1 C22 C21 -118.0(7)
Si1 W1 C22 C21 -165.7(5)
C1 W1 C22 C18 -118.1(5)
C2 W1 C22 C18 38.8(10)
N1 W1 C22 C18 156.5(5)
C19 W1 C22 C18 37.7(5)
C20 W1 C22 C18 80.3(5)
C21 W1 C22 C18 118.0(7)
Si1 W1 C22 C18 -47.7(5)
C1 W1 C22 C27 1.5(10)
C2 W1 C22 C27 158.4(9)
N1 W1 C22 C27 -83.9(10)
C19 W1 C22 C27 157.3(11)
C20 W1 C22 C27 -160.1(11)
C18 W1 C22 C27 119.6(12)
C21 W1 C22 C27 -122.3(12)
Si1 W1 C22 C27 71.9(10)
